data_7713765
loop_
_publ_author_name
'Hosoya, Hiromu'
'Akiyama, Takuya'
'Mashima, Kazushi'
'Tsurugi, Hayato'

_publ_section_title
;
 Bis(neopentylglycolato)diboron (B2nep2) as a Bidentate Ligand and a
 Reducing Agent for Early Transition Metal Chlorides Giving MCl4(B2nep2)
 Complexes
;
_journal_name_full 'Dalton Transactions'
_journal_paper_doi 10.1039/D3DT01828H
_journal_year 2023
_chemical_formula_moiety 'C10 H20 B2 Cl4 O4 Ti'
_chemical_formula_sum 'C10 H20 B2 Cl4 O4 Ti'
_chemical_formula_weight 415.60
_space_group_crystal_system monoclinic
_space_group_IT_number 14
_space_group_name_Hall '-P 2ybc'
_space_group_name_H-M_alt 'P 1 21/c 1'
_atom_sites_solution_hydrogens geom
_atom_sites_solution_primary direct
_atom_sites_solution_secondary difmap
_audit_update_record
;
2023-06-10 deposited with the CCDC.	2023-08-22 downloaded from the CCDC.
;
_cell_angle_alpha 90.0000
_cell_angle_beta 93.310(4)
_cell_angle_gamma 90.0000
_cell_formula_units_Z 8
_cell_length_a 13.1002(15)
_cell_length_b 14.9056(16)
_cell_length_c 18.441(2)
_cell_measurement_reflns_used 5132
_cell_measurement_temperature 113
_cell_measurement_theta_max 27.40
_cell_measurement_theta_min 3.10
_cell_volume 3594.9(7)
_computing_cell_refinement 'CrystalClear-SM Expert 2.1 b45'
_computing_data_collection 'CrystalClear-SM Expert 2.1 b45 (Rigaku, 2015)'
_computing_data_reduction 'CrystalClear-SM Expert 2.1 b45'
_computing_molecular_graphics 'CrystalStructure 4.2.4'
_computing_publication_material 'CrystalStructure 4.2.4 (Rigaku, 2016)'
_computing_structure_refinement 'SHELXL Version 2016/4 (Sheldrick, 2008)'
_computing_structure_solution 'SHELXT Version 2014/5 (Sheldrick, 2014)'
_diffrn_ambient_temperature 113
_diffrn_detector_area_resol_mean 5.814
_diffrn_measured_fraction_theta_full 0.998
_diffrn_measured_fraction_theta_max 0.996
_diffrn_measurement_device_type 'Rigaku XtaLAB P200'
_diffrn_measurement_method \w
_diffrn_radiation_type 'Mo K\a'
_diffrn_radiation_wavelength 0.71075
_diffrn_reflns_av_R_equivalents 0.1318
_diffrn_reflns_Laue_measured_fraction_full 0.998
_diffrn_reflns_Laue_measured_fraction_max 0.996
_diffrn_reflns_limit_h_max 17
_diffrn_reflns_limit_h_min -15
_diffrn_reflns_limit_k_max 19
_diffrn_reflns_limit_k_min -19
_diffrn_reflns_limit_l_max 23
_diffrn_reflns_limit_l_min -23
_diffrn_reflns_number 114751
_diffrn_reflns_point_group_measured_fraction_full 0.998
_diffrn_reflns_point_group_measured_fraction_max 0.996
_diffrn_reflns_theta_full 25.242
_diffrn_reflns_theta_max 27.560
_diffrn_reflns_theta_min 3.097
_diffrn_standards_number 0
_exptl_absorpt_coefficient_mu 1.077
_exptl_absorpt_correction_T_max 0.979
_exptl_absorpt_correction_T_min 0.912
_exptl_absorpt_correction_type multi-scan
_exptl_absorpt_process_details 'REQAB (Rigaku, 1998)'
_exptl_crystal_colour yellow
_exptl_crystal_density_diffrn 1.536
_exptl_crystal_density_method 'not measured'
_exptl_crystal_description block
_exptl_crystal_F_000 1696.00
_exptl_crystal_size_max 0.250
_exptl_crystal_size_mid 0.030
_exptl_crystal_size_min 0.020
_refine_diff_density_max 2.14
_refine_diff_density_min -0.51
_refine_ls_extinction_method none
_refine_ls_goodness_of_fit_ref 1.071
_refine_ls_hydrogen_treatment constr
_refine_ls_number_parameters 387
_refine_ls_number_reflns 8272
_refine_ls_number_restraints 0
_refine_ls_R_factor_all 0.0732
_refine_ls_R_factor_gt 0.0550
_refine_ls_shift/su_max 0.001
_refine_ls_structure_factor_coef Fsqd
_refine_ls_weighting_details 'w = 1/[\s^2^(Fo^2^)+(0.0724P)^2^+9.9325P] where P=(Fo^2^+2Fc^2^)/3'
_refine_ls_weighting_scheme calc
_refine_ls_wR_factor_gt 0.1427
_refine_ls_wR_factor_ref 0.1548
_reflns_Friedel_coverage 0.000
_reflns_number_gt 6572
_reflns_number_total 8272
_reflns_threshold_expression F^2^>2.0\s(F^2^)
_cod_data_source_file d3dt01828h1.cif
_cod_data_source_block hsy10076-Ti-1
_cod_database_code 7713765

loop_
_space_group_symop_id
_space_group_symop_operation_xyz
1 +X,+Y,+Z
2 -X,1/2+Y,1/2-Z
3 -X,-Y,-Z
4 +X,-1/2-Y,-1/2+Z

loop_
_atom_site_label
_atom_site_type_symbol
_atom_site_fract_x
_atom_site_fract_y
_atom_site_fract_z
_atom_site_U_iso_or_equiv
_atom_site_adp_type
_atom_site_occupancy
_atom_site_site_symmetry_order
_atom_site_calc_flag
_atom_site_refinement_flags_posn
_atom_site_refinement_flags_adp
_atom_site_refinement_flags_occupancy
_atom_site_disorder_assembly
_atom_site_disorder_group
TI1 Ti 0.74681(5) 0.14524(4) 0.36994(3) 0.01739(15) Uani 1 1 d . . . . .
TI2 Ti 0.75970(5) 0.82072(4) 0.62174(3) 0.01845(15) Uani 1 1 d . . . . .
CL1 Cl 0.88496(7) 0.19959(6) 0.31117(5) 0.0245(2) Uani 1 1 d . . . . .
CL2 Cl 0.80406(7) 0.00444(6) 0.37220(5) 0.0253(2) Uani 1 1 d . . . . .
CL3 Cl 0.62178(7) 0.12157(6) 0.44765(5) 0.0262(2) Uani 1 1 d . . . . .
CL4 Cl 0.64232(8) 0.14126(6) 0.27097(5) 0.0286(2) Uani 1 1 d . . . . .
CL5 Cl 0.83815(7) 0.83098(6) 0.73103(5) 0.0256(2) Uani 1 1 d . . . . .
CL6 Cl 0.62672(7) 0.73446(7) 0.65505(5) 0.0303(2) Uani 1 1 d . . . . .
CL7 Cl 0.89473(7) 0.87389(6) 0.56061(5) 0.0262(2) Uani 1 1 d . . . . .
CL8 Cl 0.67644(8) 0.95040(7) 0.62092(5) 0.0301(2) Uani 1 1 d . . . . .
O1 O 0.8390(2) 0.17607(16) 0.46959(13) 0.0204(5) Uani 1 1 d . . . . .
O2 O 0.9370(2) 0.29292(18) 0.53038(15) 0.0311(6) Uani 1 1 d . . . . .
O3 O 0.7200(2) 0.29011(16) 0.38415(13) 0.0213(5) Uani 1 1 d . . . . .
O4 O 0.8278(2) 0.41974(18) 0.40331(16) 0.0328(7) Uani 1 1 d . . . . .
O5 O 0.8304(2) 0.68866(16) 0.60178(13) 0.0216(5) Uani 1 1 d . . . . .
O6 O 0.8622(2) 0.57984(17) 0.50939(13) 0.0229(5) Uani 1 1 d . . . . .
O7 O 0.6973(2) 0.79174(17) 0.50931(13) 0.0229(5) Uani 1 1 d . . . . .
O8 O 0.7378(2) 0.71163(19) 0.40104(13) 0.0275(6) Uani 1 1 d . . . . .
C1 C 0.8657(3) 0.1122(2) 0.52867(18) 0.0197(7) Uani 1 1 d . . . . .
H1A H 0.927854 0.078390 0.517400 0.024 Uiso 1 1 calc R U . . .
H1B H 0.809196 0.068676 0.532942 0.024 Uiso 1 1 calc R U . . .
C2 C 0.8846(3) 0.1623(2) 0.60050(19) 0.0208(7) Uani 1 1 d . . . . .
C3 C 0.9683(3) 0.2315(3) 0.5890(2) 0.0273(8) Uani 1 1 d . . . . .
H3A H 0.982604 0.265827 0.634452 0.033 Uiso 1 1 calc R U . . .
H3B H 1.031914 0.200313 0.577094 0.033 Uiso 1 1 calc R U . . .
C4 C 0.7864(3) 0.2063(3) 0.6235(2) 0.0289(8) Uani 1 1 d . . . . .
H4A H 0.761631 0.248989 0.586121 0.035 Uiso 1 1 calc R U . . .
H4B H 0.800218 0.238136 0.669589 0.035 Uiso 1 1 calc R U . . .
H4C H 0.734443 0.160136 0.629741 0.035 Uiso 1 1 calc R U . . .
C5 C 0.9252(3) 0.0956(3) 0.6586(2) 0.0284(8) Uani 1 1 d . . . . .
H5A H 0.873143 0.049881 0.666102 0.034 Uiso 1 1 calc R U . . .
H5B H 0.941215 0.127613 0.704289 0.034 Uiso 1 1 calc R U . . .
H5C H 0.987238 0.066783 0.642552 0.034 Uiso 1 1 calc R U . . .
C6 C 0.6461(3) 0.3430(2) 0.3391(2) 0.0210(7) Uani 1 1 d . . . . .
H6A H 0.576749 0.317440 0.342637 0.025 Uiso 1 1 calc R U . . .
H6B H 0.663664 0.339777 0.287664 0.025 Uiso 1 1 calc R U . . .
C7 C 0.6464(3) 0.4405(2) 0.36364(19) 0.0241(8) Uani 1 1 d . . . . .
C8 C 0.7556(3) 0.4748(3) 0.3600(2) 0.0313(9) Uani 1 1 d . . . . .
H8A H 0.774626 0.474612 0.308798 0.038 Uiso 1 1 calc R U . . .
H8B H 0.759353 0.537391 0.377804 0.038 Uiso 1 1 calc R U . . .
C9 C 0.5767(4) 0.4938(3) 0.3106(2) 0.0335(9) Uani 1 1 d . . . . .
H9A H 0.577478 0.557171 0.324872 0.040 Uiso 1 1 calc R U . . .
H9B H 0.506755 0.470571 0.311215 0.040 Uiso 1 1 calc R U . . .
H9C H 0.600924 0.488106 0.261505 0.040 Uiso 1 1 calc R U . . .
C10 C 0.6108(4) 0.4484(3) 0.4406(2) 0.0416(12) Uani 1 1 d . . . . .
H10A H 0.656114 0.413117 0.473763 0.050 Uiso 1 1 calc R U . . .
H10B H 0.540762 0.425743 0.441932 0.050 Uiso 1 1 calc R U . . .
H10C H 0.612835 0.511483 0.455633 0.050 Uiso 1 1 calc R U . . .
C11 C 0.8814(3) 0.6332(2) 0.65845(18) 0.0227(8) Uani 1 1 d . . . . .
H11A H 0.848423 0.642319 0.704859 0.027 Uiso 1 1 calc R U . . .
H11B H 0.953952 0.651333 0.665560 0.027 Uiso 1 1 calc R U . . .
C12 C 0.8751(3) 0.5344(2) 0.63721(18) 0.0224(7) Uani 1 1 d . . . . .
C13 C 0.9162(3) 0.5240(3) 0.56241(19) 0.0240(8) Uani 1 1 d . . . . .
H13A H 0.989629 0.540021 0.564812 0.029 Uiso 1 1 calc R U . . .
H13B H 0.909897 0.460499 0.547077 0.029 Uiso 1 1 calc R U . . .
C14 C 0.7654(3) 0.5001(3) 0.6388(2) 0.0346(9) Uani 1 1 d . . . . .
H14A H 0.763086 0.436690 0.624832 0.042 Uiso 1 1 calc R U . . .
H14B H 0.721160 0.534908 0.604553 0.042 Uiso 1 1 calc R U . . .
H14C H 0.741617 0.506807 0.687882 0.042 Uiso 1 1 calc R U . . .
C15 C 0.9459(4) 0.4816(3) 0.6907(2) 0.0333(10) Uani 1 1 d . . . . .
H15A H 1.015396 0.505742 0.690225 0.040 Uiso 1 1 calc R U . . .
H15B H 0.946191 0.418255 0.676360 0.040 Uiso 1 1 calc R U . . .
H15C H 0.921306 0.486871 0.739709 0.040 Uiso 1 1 calc R U . . .
C16 C 0.6256(3) 0.8511(2) 0.46770(18) 0.0192(7) Uani 1 1 d . . . . .
H16A H 0.661591 0.906408 0.453859 0.023 Uiso 1 1 calc R U . . .
H16B H 0.569097 0.868480 0.498205 0.023 Uiso 1 1 calc R U . . .
C17 C 0.5824(3) 0.8033(3) 0.39958(19) 0.0233(8) Uani 1 1 d . . . . .
C18 C 0.6704(3) 0.7687(3) 0.35741(19) 0.0264(8) Uani 1 1 d . . . . .
H18A H 0.642726 0.734753 0.314526 0.032 Uiso 1 1 calc R U . . .
H18B H 0.709677 0.820254 0.339765 0.032 Uiso 1 1 calc R U . . .
C19 C 0.5127(3) 0.7258(3) 0.4204(2) 0.0308(9) Uani 1 1 d . . . . .
H19A H 0.552561 0.682054 0.449833 0.037 Uiso 1 1 calc R U . . .
H19B H 0.483756 0.696641 0.376223 0.037 Uiso 1 1 calc R U . . .
H19C H 0.457216 0.749280 0.448391 0.037 Uiso 1 1 calc R U . . .
C20 C 0.5219(4) 0.8725(3) 0.3534(2) 0.0365(10) Uani 1 1 d . . . . .
H20A H 0.488121 0.842713 0.311131 0.044 Uiso 1 1 calc R U . . .
H20B H 0.568453 0.918723 0.337023 0.044 Uiso 1 1 calc R U . . .
H20C H 0.470179 0.900321 0.382512 0.044 Uiso 1 1 calc R U . . .
B1 B 0.8723(3) 0.2655(3) 0.4762(2) 0.0239(9) Uani 1 1 d . . . . .
B2 B 0.8069(3) 0.3332(3) 0.4155(2) 0.0240(9) Uani 1 1 d . . . . .
B3 B 0.8223(3) 0.6573(3) 0.5300(2) 0.0203(8) Uani 1 1 d . . . . .
B4 B 0.7497(3) 0.7246(3) 0.4735(2) 0.0235(8) Uani 1 1 d . . . . .

loop_
_atom_site_aniso_label
_atom_site_aniso_U_11
_atom_site_aniso_U_22
_atom_site_aniso_U_33
_atom_site_aniso_U_23
_atom_site_aniso_U_13
_atom_site_aniso_U_12
TI1 0.0234(3) 0.0142(3) 0.0149(3) -0.0025(2) 0.0032(2) -0.0014(2)
TI2 0.0255(3) 0.0176(3) 0.0124(3) -0.0023(2) 0.0031(2) -0.0025(2)
CL1 0.0302(5) 0.0242(4) 0.0195(4) 0.0029(3) 0.0062(3) -0.0039(4)
CL2 0.0333(5) 0.0161(4) 0.0274(5) -0.0006(3) 0.0096(4) 0.0025(3)
CL3 0.0272(5) 0.0267(4) 0.0257(4) -0.0050(4) 0.0111(4) -0.0031(4)
CL4 0.0366(5) 0.0250(4) 0.0232(4) -0.0086(4) -0.0064(4) 0.0004(4)
CL5 0.0326(5) 0.0282(5) 0.0157(4) -0.0065(3) -0.0002(3) -0.0039(4)
CL6 0.0306(5) 0.0381(5) 0.0226(4) -0.0013(4) 0.0054(4) -0.0096(4)
CL7 0.0325(5) 0.0211(4) 0.0263(4) 0.0009(3) 0.0125(4) 0.0004(4)
CL8 0.0354(5) 0.0277(5) 0.0273(5) -0.0091(4) 0.0039(4) 0.0099(4)
O1 0.0295(13) 0.0151(11) 0.0165(12) 0.0001(9) 0.0007(10) -0.0024(10)
O2 0.0434(17) 0.0209(13) 0.0276(14) 0.0026(11) -0.0105(13) -0.0075(12)
O3 0.0299(14) 0.0125(11) 0.0209(12) -0.0016(9) -0.0034(10) 0.0008(10)
O4 0.0428(17) 0.0204(13) 0.0334(15) 0.0043(12) -0.0125(13) -0.0102(12)
O5 0.0341(14) 0.0168(12) 0.0136(11) -0.0015(9) -0.0009(10) -0.0003(10)
O6 0.0345(14) 0.0212(13) 0.0129(11) -0.0003(10) 0.0003(10) 0.0049(11)
O7 0.0339(14) 0.0191(12) 0.0152(12) -0.0005(10) -0.0024(10) 0.0037(11)
O8 0.0381(15) 0.0322(15) 0.0122(12) -0.0016(10) 0.0016(11) 0.0097(12)
C1 0.0280(18) 0.0171(16) 0.0142(15) 0.0036(13) 0.0018(13) 0.0037(14)
C2 0.0259(18) 0.0216(17) 0.0146(16) -0.0011(13) -0.0018(14) 0.0014(14)
C3 0.032(2) 0.0241(19) 0.0247(19) -0.0010(15) -0.0090(16) -0.0017(16)
C4 0.036(2) 0.031(2) 0.0200(18) -0.0074(15) 0.0003(16) 0.0072(17)
C5 0.038(2) 0.028(2) 0.0181(17) -0.0003(15) -0.0046(16) 0.0031(17)
C6 0.0268(18) 0.0155(16) 0.0206(17) -0.0007(13) -0.0012(14) 0.0024(14)
C7 0.040(2) 0.0167(16) 0.0153(16) -0.0021(13) -0.0008(15) 0.0026(15)
C8 0.048(3) 0.0172(17) 0.027(2) 0.0034(15) -0.0104(18) -0.0052(17)
C9 0.051(3) 0.0232(19) 0.025(2) -0.0023(16) -0.0056(18) 0.0058(18)
C10 0.074(3) 0.032(2) 0.0202(19) -0.0040(17) 0.011(2) 0.020(2)
C11 0.039(2) 0.0173(16) 0.0116(15) 0.0010(13) -0.0029(14) -0.0023(15)
C12 0.037(2) 0.0170(16) 0.0136(16) -0.0026(13) 0.0026(14) -0.0021(15)
C13 0.036(2) 0.0222(18) 0.0139(16) -0.0010(14) -0.0018(15) 0.0051(16)
C14 0.045(2) 0.024(2) 0.035(2) 0.0002(17) 0.0078(19) -0.0107(18)
C15 0.060(3) 0.0203(18) 0.0196(18) 0.0000(15) -0.0009(18) 0.0052(18)
C16 0.0237(17) 0.0170(16) 0.0169(16) -0.0017(13) 0.0011(13) 0.0041(13)
C17 0.0297(19) 0.0219(17) 0.0178(17) -0.0007(14) -0.0039(15) 0.0077(15)
C18 0.037(2) 0.029(2) 0.0137(16) -0.0001(14) 0.0004(15) 0.0077(17)
C19 0.029(2) 0.0250(19) 0.038(2) -0.0091(17) -0.0023(17) 0.0029(16)
C20 0.047(3) 0.034(2) 0.027(2) -0.0010(17) -0.0122(19) 0.014(2)
B1 0.033(2) 0.0182(19) 0.0200(19) -0.0006(15) -0.0006(17) -0.0054(17)
B2 0.032(2) 0.0183(19) 0.022(2) 0.0003(16) -0.0010(17) -0.0035(17)
B3 0.023(2) 0.024(2) 0.0139(17) -0.0013(15) 0.0043(15) -0.0010(16)
B4 0.028(2) 0.023(2) 0.0194(19) -0.0015(16) 0.0037(16) 0.0027(17)

loop_
_atom_type_symbol
_atom_type_description
_atom_type_scat_dispersion_real
_atom_type_scat_dispersion_imag
_atom_type_scat_source
C C 0.0033 0.0016
;
International Tables for Crystallography
(Vol. C, Tables 4.2.6.8 and 6.1.1.4)
;
H H 0.0000 0.0000
;
International Tables for Crystallography
(Vol. C, Table 6.1.1.4)
;
B B 0.0013 0.0007
;
International Tables for Crystallography
(Vol. C, Tables 4.2.6.8 and 6.1.1.4)
;
Cl Cl 0.1484 0.1585
;
International Tables for Crystallography
(Vol. C, Tables 4.2.6.8 and 6.1.1.4)
;
O O 0.0106 0.0060
;
International Tables for Crystallography
(Vol. C, Tables 4.2.6.8 and 6.1.1.4)
;
Ti Ti 0.2776 0.4457
;
International Tables for Crystallography
(Vol. C, Tables 4.2.6.8 and 6.1.1.4)
;

loop_
_geom_angle_atom_site_label_1
_geom_angle_atom_site_label_2
_geom_angle_atom_site_label_3
_geom_angle
_geom_angle_site_symmetry_1
_geom_angle_site_symmetry_3
_geom_angle_publ_flag
O1 TI1 O3 77.21(9) . . ?
O1 TI1 CL4 168.78(7) . . ?
O3 TI1 CL4 91.66(7) . . ?
O1 TI1 CL2 90.75(7) . . ?
O3 TI1 CL2 167.30(8) . . ?
CL4 TI1 CL2 100.45(4) . . ?
O1 TI1 CL3 83.44(7) . . ?
O3 TI1 CL3 87.21(8) . . ?
CL4 TI1 CL3 94.70(4) . . ?
CL2 TI1 CL3 95.53(4) . . ?
O1 TI1 CL1 84.88(7) . . ?
O3 TI1 CL1 81.19(8) . . ?
CL4 TI1 CL1 94.95(4) . . ?
CL2 TI1 CL1 93.85(4) . . ?
CL3 TI1 CL1 165.10(4) . . ?
CL5 TI2 O5 92.07(7) . . ?
CL5 TI2 CL8 98.52(4) . . ?
O5 TI2 CL8 169.39(7) . . ?
CL5 TI2 O7 170.81(8) . . ?
O5 TI2 O7 78.89(9) . . ?
CL8 TI2 O7 90.50(7) . . ?
CL5 TI2 CL6 96.63(4) . . ?
O5 TI2 CL6 82.91(8) . . ?
CL8 TI2 CL6 96.33(5) . . ?
O7 TI2 CL6 84.04(8) . . ?
CL5 TI2 CL7 95.34(4) . . ?
O5 TI2 CL7 83.33(7) . . ?
CL8 TI2 CL7 95.07(4) . . ?
O7 TI2 CL7 82.04(8) . . ?
CL6 TI2 CL7 162.05(4) . . ?
B1 O1 C1 119.3(3) . . ?
B1 O1 TI1 115.2(2) . . ?
C1 O1 TI1 125.5(2) . . ?
B1 O2 C3 120.1(3) . . ?
B2 O3 C6 118.8(3) . . ?
B2 O3 TI1 111.5(2) . . ?
C6 O3 TI1 124.2(2) . . ?
B2 O4 C8 120.1(3) . . ?
B3 O5 C11 119.5(3) . . ?
B3 O5 TI2 116.3(2) . . ?
C11 O5 TI2 124.2(2) . . ?
B3 O6 C13 119.5(3) . . ?
B4 O7 C16 119.9(3) . . ?
B4 O7 TI2 114.4(2) . . ?
C16 O7 TI2 123.86(19) . . ?
B4 O8 C18 120.1(3) . . ?
O1 C1 C2 110.1(3) . . ?
O1 C1 H1A 109.6 . . ?
C2 C1 H1A 109.6 . . ?
O1 C1 H1B 109.6 . . ?
C2 C1 H1B 109.6 . . ?
H1A C1 H1B 108.2 . . ?
C4 C2 C3 111.8(3) . . ?
C4 C2 C1 110.7(3) . . ?
C3 C2 C1 107.0(3) . . ?
C4 C2 C5 110.4(3) . . ?
C3 C2 C5 108.1(3) . . ?
C1 C2 C5 108.7(3) . . ?
O2 C3 C2 110.6(3) . . ?
O2 C3 H3A 109.5 . . ?
C2 C3 H3A 109.5 . . ?
O2 C3 H3B 109.5 . . ?
C2 C3 H3B 109.5 . . ?
H3A C3 H3B 108.1 . . ?
C2 C4 H4A 109.5 . . ?
C2 C4 H4B 109.5 . . ?
H4A C4 H4B 109.5 . . ?
C2 C4 H4C 109.5 . . ?
H4A C4 H4C 109.5 . . ?
H4B C4 H4C 109.5 . . ?
C2 C5 H5A 109.5 . . ?
C2 C5 H5B 109.5 . . ?
H5A C5 H5B 109.5 . . ?
C2 C5 H5C 109.5 . . ?
H5A C5 H5C 109.5 . . ?
H5B C5 H5C 109.5 . . ?
O3 C6 C7 110.7(3) . . ?
O3 C6 H6A 109.5 . . ?
C7 C6 H6A 109.5 . . ?
O3 C6 H6B 109.5 . . ?
C7 C6 H6B 109.5 . . ?
H6A C6 H6B 108.1 . . ?
C6 C7 C9 108.4(3) . . ?
C6 C7 C10 110.8(3) . . ?
C9 C7 C10 110.7(3) . . ?
C6 C7 C8 107.0(3) . . ?
C9 C7 C8 109.0(3) . . ?
C10 C7 C8 110.7(4) . . ?
O4 C8 C7 111.6(3) . . ?
O4 C8 H8A 109.3 . . ?
C7 C8 H8A 109.3 . . ?
O4 C8 H8B 109.3 . . ?
C7 C8 H8B 109.3 . . ?
H8A C8 H8B 108.0 . . ?
C7 C9 H9A 109.5 . . ?
C7 C9 H9B 109.5 . . ?
H9A C9 H9B 109.5 . . ?
C7 C9 H9C 109.5 . . ?
H9A C9 H9C 109.5 . . ?
H9B C9 H9C 109.5 . . ?
C7 C10 H10A 109.5 . . ?
C7 C10 H10B 109.5 . . ?
H10A C10 H10B 109.5 . . ?
C7 C10 H10C 109.5 . . ?
H10A C10 H10C 109.5 . . ?
H10B C10 H10C 109.5 . . ?
O5 C11 C12 110.3(3) . . ?
O5 C11 H11A 109.6 . . ?
C12 C11 H11A 109.6 . . ?
O5 C11 H11B 109.6 . . ?
C12 C11 H11B 109.6 . . ?
H11A C11 H11B 108.1 . . ?
C13 C12 C11 108.4(3) . . ?
C13 C12 C14 111.5(3) . . ?
C11 C12 C14 110.8(3) . . ?
C13 C12 C15 107.4(3) . . ?
C11 C12 C15 108.0(3) . . ?
C14 C12 C15 110.5(3) . . ?
O6 C13 C12 111.9(3) . . ?
O6 C13 H13A 109.2 . . ?
C12 C13 H13A 109.2 . . ?
O6 C13 H13B 109.2 . . ?
C12 C13 H13B 109.2 . . ?
H13A C13 H13B 107.9 . . ?
C12 C14 H14A 109.5 . . ?
C12 C14 H14B 109.5 . . ?
H14A C14 H14B 109.5 . . ?
C12 C14 H14C 109.5 . . ?
H14A C14 H14C 109.5 . . ?
H14B C14 H14C 109.5 . . ?
C12 C15 H15A 109.5 . . ?
C12 C15 H15B 109.5 . . ?
H15A C15 H15B 109.5 . . ?
C12 C15 H15C 109.5 . . ?
H15A C15 H15C 109.5 . . ?
H15B C15 H15C 109.5 . . ?
O7 C16 C17 110.1(3) . . ?
O7 C16 H16A 109.6 . . ?
C17 C16 H16A 109.6 . . ?
O7 C16 H16B 109.6 . . ?
C17 C16 H16B 109.6 . . ?
H16A C16 H16B 108.2 . . ?
C18 C17 C16 108.9(3) . . ?
C18 C17 C20 109.2(3) . . ?
C16 C17 C20 107.4(3) . . ?
C18 C17 C19 110.7(3) . . ?
C16 C17 C19 110.1(3) . . ?
C20 C17 C19 110.4(3) . . ?
O8 C18 C17 112.0(3) . . ?
O8 C18 H18A 109.2 . . ?
C17 C18 H18A 109.2 . . ?
O8 C18 H18B 109.2 . . ?
C17 C18 H18B 109.2 . . ?
H18A C18 H18B 107.9 . . ?
C17 C19 H19A 109.5 . . ?
C17 C19 H19B 109.5 . . ?
H19A C19 H19B 109.5 . . ?
C17 C19 H19C 109.5 . . ?
H19A C19 H19C 109.5 . . ?
H19B C19 H19C 109.5 . . ?
C17 C20 H20A 109.5 . . ?
C17 C20 H20B 109.5 . . ?
H20A C20 H20B 109.5 . . ?
C17 C20 H20C 109.5 . . ?
H20A C20 H20C 109.5 . . ?
H20B C20 H20C 109.5 . . ?
O2 B1 O1 122.4(3) . . ?
O2 B1 B2 125.7(3) . . ?
O1 B1 B2 111.3(3) . . ?
O4 B2 O3 122.7(4) . . ?
O4 B2 B1 125.5(4) . . ?
O3 B2 B1 111.5(3) . . ?
O6 B3 O5 123.3(3) . . ?
O6 B3 B4 123.5(3) . . ?
O5 B3 B4 113.1(3) . . ?
O8 B4 O7 122.5(4) . . ?
O8 B4 B3 123.5(3) . . ?
O7 B4 B3 113.9(3) . . ?

loop_
_geom_bond_atom_site_label_1
_geom_bond_atom_site_label_2
_geom_bond_distance
_geom_bond_site_symmetry_2
_geom_bond_publ_flag
TI1 O1 2.189(3) . ?
TI1 O3 2.206(2) . ?
TI1 CL4 2.2180(11) . ?
TI1 CL2 2.2283(11) . ?
TI1 CL3 2.2652(11) . ?
TI1 CL1 2.3093(11) . ?
TI2 CL5 2.2141(11) . ?
TI2 O5 2.215(3) . ?
TI2 CL8 2.2190(11) . ?
TI2 O7 2.227(2) . ?
TI2 CL6 2.2779(11) . ?
TI2 CL7 2.2930(11) . ?
O1 B1 1.405(5) . ?
O1 C1 1.474(4) . ?
O2 B1 1.336(5) . ?
O2 C3 1.458(5) . ?
O3 B2 1.402(5) . ?
O3 C6 1.468(4) . ?
O4 B2 1.341(5) . ?
O4 C8 1.456(5) . ?
O5 B3 1.402(4) . ?
O5 C11 1.464(4) . ?
O6 B3 1.332(5) . ?
O6 C13 1.439(4) . ?
O7 B4 1.400(5) . ?
O7 C16 1.473(4) . ?
O8 B4 1.351(5) . ?
O8 C18 1.438(4) . ?
C1 C2 1.529(5) . ?
C1 H1A 0.9900 . ?
C1 H1B 0.9900 . ?
C2 C4 1.526(5) . ?
C2 C3 1.528(5) . ?
C2 C5 1.534(5) . ?
C3 H3A 0.9900 . ?
C3 H3B 0.9900 . ?
C4 H4A 0.9800 . ?
C4 H4B 0.9800 . ?
C4 H4C 0.9800 . ?
C5 H5A 0.9800 . ?
C5 H5B 0.9800 . ?
C5 H5C 0.9800 . ?
C6 C7 1.522(5) . ?
C6 H6A 0.9900 . ?
C6 H6B 0.9900 . ?
C7 C9 1.523(5) . ?
C7 C10 1.524(5) . ?
C7 C8 1.524(6) . ?
C8 H8A 0.9900 . ?
C8 H8B 0.9900 . ?
C9 H9A 0.9800 . ?
C9 H9B 0.9800 . ?
C9 H9C 0.9800 . ?
C10 H10A 0.9800 . ?
C10 H10B 0.9800 . ?
C10 H10C 0.9800 . ?
C11 C12 1.524(5) . ?
C11 H11A 0.9900 . ?
C11 H11B 0.9900 . ?
C12 C13 1.517(5) . ?
C12 C14 1.527(6) . ?
C12 C15 1.532(5) . ?
C13 H13A 0.9900 . ?
C13 H13B 0.9900 . ?
C14 H14A 0.9800 . ?
C14 H14B 0.9800 . ?
C14 H14C 0.9800 . ?
C15 H15A 0.9800 . ?
C15 H15B 0.9800 . ?
C15 H15C 0.9800 . ?
C16 C17 1.524(5) . ?
C16 H16A 0.9900 . ?
C16 H16B 0.9900 . ?
C17 C18 1.517(5) . ?
C17 C20 1.530(5) . ?
C17 C19 1.535(6) . ?
C18 H18A 0.9900 . ?
C18 H18B 0.9900 . ?
C19 H19A 0.9800 . ?
C19 H19B 0.9800 . ?
C19 H19C 0.9800 . ?
C20 H20A 0.9800 . ?
C20 H20B 0.9800 . ?
C20 H20C 0.9800 . ?
B1 B2 1.702(6) . ?
B3 B4 1.697(6) . ?

loop_
_geom_torsion_atom_site_label_1
_geom_torsion_atom_site_label_2
_geom_torsion_atom_site_label_3
_geom_torsion_atom_site_label_4
_geom_torsion
_geom_torsion_site_symmetry_1
_geom_torsion_site_symmetry_2
_geom_torsion_site_symmetry_3
_geom_torsion_site_symmetry_4
_geom_torsion_publ_flag
B1 O1 C1 C2 25.1(4) . . . . ?
TI1 O1 C1 C2 -153.6(2) . . . . ?
O1 C1 C2 C4 65.7(4) . . . . ?
O1 C1 C2 C3 -56.4(4) . . . . ?
O1 C1 C2 C5 -172.9(3) . . . . ?
B1 O2 C3 C2 -28.9(5) . . . . ?
C4 C2 C3 O2 -62.6(4) . . . . ?
C1 C2 C3 O2 58.8(4) . . . . ?
C5 C2 C3 O2 175.7(3) . . . . ?
B2 O3 C6 C7 -28.9(4) . . . . ?
TI1 O3 C6 C7 179.7(2) . . . . ?
O3 C6 C7 C9 174.3(3) . . . . ?
O3 C6 C7 C10 -63.9(4) . . . . ?
O3 C6 C7 C8 56.9(4) . . . . ?
B2 O4 C8 C7 27.0(5) . . . . ?
C6 C7 C8 O4 -56.4(4) . . . . ?
C9 C7 C8 O4 -173.5(3) . . . . ?
C10 C7 C8 O4 64.5(4) . . . . ?
B3 O5 C11 C12 -25.8(5) . . . . ?
TI2 O5 C11 C12 152.6(2) . . . . ?
O5 C11 C12 C13 53.5(4) . . . . ?
O5 C11 C12 C14 -69.2(4) . . . . ?
O5 C11 C12 C15 169.6(3) . . . . ?
B3 O6 C13 C12 30.3(5) . . . . ?
C11 C12 C13 O6 -56.6(4) . . . . ?
C14 C12 C13 O6 65.6(4) . . . . ?
C15 C12 C13 O6 -173.1(3) . . . . ?
B4 O7 C16 C17 27.0(4) . . . . ?
TI2 O7 C16 C17 -169.0(2) . . . . ?
O7 C16 C17 C18 -53.5(4) . . . . ?
O7 C16 C17 C20 -171.7(3) . . . . ?
O7 C16 C17 C19 68.0(4) . . . . ?
B4 O8 C18 C17 -29.9(5) . . . . ?
C16 C17 C18 O8 55.8(4) . . . . ?
C20 C17 C18 O8 172.9(3) . . . . ?
C19 C17 C18 O8 -65.3(4) . . . . ?
C3 O2 B1 O1 -5.6(6) . . . . ?
C3 O2 B1 B2 164.6(4) . . . . ?
C1 O1 B1 O2 7.6(6) . . . . ?
TI1 O1 B1 O2 -173.6(3) . . . . ?
C1 O1 B1 B2 -163.9(3) . . . . ?
TI1 O1 B1 B2 14.9(4) . . . . ?
C8 O4 B2 O3 4.3(6) . . . . ?
C8 O4 B2 B1 -168.8(4) . . . . ?
C6 O3 B2 O4 -3.3(6) . . . . ?
TI1 O3 B2 O4 151.6(3) . . . . ?
C6 O3 B2 B1 170.7(3) . . . . ?
TI1 O3 B2 B1 -34.4(4) . . . . ?
O2 B1 B2 O4 16.0(7) . . . . ?
O1 B1 B2 O4 -172.8(4) . . . . ?
O2 B1 B2 O3 -157.8(4) . . . . ?
O1 B1 B2 O3 13.4(5) . . . . ?
C13 O6 B3 O5 0.3(5) . . . . ?
C13 O6 B3 B4 -175.2(3) . . . . ?
C11 O5 B3 O6 -2.4(5) . . . . ?
TI2 O5 B3 O6 179.0(3) . . . . ?
C11 O5 B3 B4 173.5(3) . . . . ?
TI2 O5 B3 B4 -5.1(4) . . . . ?
C18 O8 B4 O7 0.9(6) . . . . ?
C18 O8 B4 B3 176.6(3) . . . . ?
C16 O7 B4 O8 0.4(6) . . . . ?
TI2 O7 B4 O8 -165.1(3) . . . . ?
C16 O7 B4 B3 -175.7(3) . . . . ?
TI2 O7 B4 B3 18.8(4) . . . . ?
O6 B3 B4 O8 -9.5(6) . . . . ?
O5 B3 B4 O8 174.6(4) . . . . ?
O6 B3 B4 O7 166.6(3) . . . . ?
O5 B3 B4 O7 -9.3(5) . . . . ?
